data_4033676
loop_
_publ_author_name
'Bodzioch, Agnieszka'
'Pomik\/lo, Dominika'
'Celeda, Ma\/lgorzata'
'Pietrzak, Anna'
'Kaszy\'nski, Piotr'

_publ_section_title
;
 3-Substituted Benzo[ e][1,2,4]triazines: Synthesis and Electronic Effects
 of the C(3) Substituent.
;
_journal_issue 10
_journal_name_full 'The Journal of organic chemistry'
_journal_page_first 6377
_journal_page_last 6394
_journal_paper_doi 10.1021/acs.joc.9b00716
_journal_volume 84
_journal_year 2019
_chemical_formula_moiety 'C7 H4 I N3'
_chemical_formula_sum 'C7 H4 I N3'
_chemical_formula_weight 257.03
_space_group_crystal_system monoclinic
_space_group_IT_number 14
_space_group_name_Hall '-P 2ybc'
_space_group_name_H-M_alt 'P 1 21/c 1'
_atom_sites_solution_hydrogens geom
_atom_sites_solution_primary other
_audit_creation_method SHELXL-2018/1
_audit_update_record
;
2018-10-16 deposited with the CCDC.	2019-03-12 downloaded from the CCDC.
;
_cell_angle_alpha 90
_cell_angle_beta 99.754(2)
_cell_angle_gamma 90
_cell_formula_units_Z 4
_cell_length_a 4.39010(10)
_cell_length_b 13.3290(3)
_cell_length_c 12.9278(3)
_cell_measurement_reflns_used 10820
_cell_measurement_temperature 100(1)
_cell_measurement_theta_max 80.9090
_cell_measurement_theta_min 4.7280
_cell_volume 745.54(3)
_computing_cell_refinement 'CrysAlisPro 1.171.39.45g (Rigaku OD, 2018)'
_computing_data_collection 'CrysAlisPro 1.171.39.45g (Rigaku OD, 2018)'
_computing_data_reduction 'CrysAlisPro 1.171.39.45g (Rigaku OD, 2018)'
_computing_structure_refinement 'SHELXL-2018/1 (Sheldrick, 2018)'
_computing_structure_solution 'ShelXT (Sheldrick, 2015)'
_diffrn_ambient_temperature 100(1)
_diffrn_measured_fraction_theta_full 1.000
_diffrn_measured_fraction_theta_max 1.000
_diffrn_measurement_device_type 'SuperNova, Dual, Cu at home/near, Pilatus 200K'
_diffrn_measurement_method '\w scans'
_diffrn_radiation_type CuK\a
_diffrn_radiation_wavelength 1.54184
_diffrn_reflns_av_R_equivalents 0.0636
_diffrn_reflns_av_unetI/netI 0.0204
_diffrn_reflns_Laue_measured_fraction_full 1.000
_diffrn_reflns_Laue_measured_fraction_max 1.000
_diffrn_reflns_limit_h_max 5
_diffrn_reflns_limit_h_min -5
_diffrn_reflns_limit_k_max 15
_diffrn_reflns_limit_k_min -15
_diffrn_reflns_limit_l_max 15
_diffrn_reflns_limit_l_min -15
_diffrn_reflns_number 18664
_diffrn_reflns_point_group_measured_fraction_full 1.000
_diffrn_reflns_point_group_measured_fraction_max 1.000
_diffrn_reflns_theta_full 67.071
_diffrn_reflns_theta_max 67.071
_diffrn_reflns_theta_min 4.802
_diffrn_source 'micro-focus sealed X-ray tube'
_exptl_absorpt_coefficient_mu 33.184
_exptl_absorpt_correction_T_max 1.000
_exptl_absorpt_correction_T_min 0.856
_exptl_absorpt_correction_type gaussian
_exptl_absorpt_process_details
;
CrysAlisPro 1.171.39.45g (Rigaku Oxford Diffraction, 2018)
Numerical absorption correction based on gaussian integration over
			a multifaceted crystal model
Empirical absorption correction using spherical harmonics,
 implemented in SCALE3 ABSPACK scaling algorithm.
;
_exptl_crystal_colour yellow
_exptl_crystal_density_diffrn 2.290
_exptl_crystal_description prism
_exptl_crystal_F_000 480
_exptl_crystal_size_max 0.144
_exptl_crystal_size_mid 0.039
_exptl_crystal_size_min 0.033
_refine_diff_density_max 1.704
_refine_diff_density_min -1.467
_refine_diff_density_rms 0.173
_refine_ls_extinction_method none
_refine_ls_goodness_of_fit_ref 1.052
_refine_ls_hydrogen_treatment constr
_refine_ls_matrix_type full
_refine_ls_number_parameters 100
_refine_ls_number_reflns 1335
_refine_ls_number_restraints 0
_refine_ls_restrained_S_all 1.052
_refine_ls_R_factor_all 0.0321
_refine_ls_R_factor_gt 0.0307
_refine_ls_shift/su_max 0.000
_refine_ls_shift/su_mean 0.000
_refine_ls_structure_factor_coef Fsqd
_refine_ls_weighting_details 'w=1/[\s^2^(Fo^2^)+(0.0614P)^2^+0.1965P] where P=(Fo^2^+2Fc^2^)/3'
_refine_ls_weighting_scheme calc
_refine_ls_wR_factor_gt 0.0793
_refine_ls_wR_factor_ref 0.0805
_reflns_Friedel_coverage 0.000
_reflns_number_gt 1265
_reflns_number_total 1335
_reflns_threshold_expression 'I > 2\s(I)'
_cod_data_source_file jo9b00716_si_003.cif
_cod_data_source_block r6
_cod_original_sg_symbol_H-M 'P 21/c'
_cod_database_code 4033676
_shelx_shelxl_version_number 2018/1
_shelx_space_group_comment
;
The symmetry employed for this shelxl refinement is uniquely defined
by the following loop, which should always be used as a source of
symmetry information in preference to the above space-group names.
They are only intended as comments.
;
_oxdiff_exptl_absorpt_empirical_full_min 0.511
_oxdiff_exptl_absorpt_empirical_full_max 5.121
_oxdiff_exptl_absorpt_empirical_details
;
Empirical correction (ABSPACK) includes:
- Absorption correction using spherical harmonics
- Frame scaling
- B-factor correction
;

loop_
_space_group_symop_operation_xyz
'x, y, z'
'-x, y+1/2, -z+1/2'
'-x, -y, -z'
'x, -y-1/2, z-1/2'

loop_
_atom_site_label
_atom_site_type_symbol
_atom_site_fract_x
_atom_site_fract_y
_atom_site_fract_z
_atom_site_U_iso_or_equiv
_atom_site_adp_type
_atom_site_occupancy
_atom_site_site_symmetry_order
_atom_site_calc_flag
_atom_site_refinement_flags_posn
_atom_site_refinement_flags_adp
I1 I 0.01634(5) 0.51984(2) 0.74849(2) 0.02390(16) Uani 1 1 d . .
N3 N 0.3076(7) 0.41146(18) 0.5933(2) 0.0230(6) Uani 1 1 d . .
N2 N 0.1414(7) 0.22193(18) 0.6557(2) 0.0256(6) Uani 1 1 d . .
N1 N 0.0609(7) 0.30324(18) 0.7032(2) 0.0255(6) Uani 1 1 d . .
C8 C 0.3922(9) 0.3289(3) 0.5437(3) 0.0240(8) Uani 1 1 d . .
C3 C 0.3053(11) 0.2325(3) 0.5756(4) 0.0235(10) Uani 1 1 d . .
C1 C 0.1510(7) 0.3938(2) 0.6691(3) 0.0218(7) Uani 1 1 d . .
C6 C 0.6386(11) 0.2538(4) 0.4114(4) 0.0265(9) Uani 1 1 d . .
H6 H 0.750648 0.259591 0.356764 0.032 Uiso 1 1 calc R U
C5 C 0.5495(9) 0.1569(3) 0.4422(3) 0.0281(8) Uani 1 1 d . .
H5 H 0.602193 0.100344 0.406993 0.034 Uiso 1 1 calc R U
C7 C 0.5617(9) 0.3382(3) 0.4611(3) 0.0241(8) Uani 1 1 d . .
H7 H 0.620860 0.401084 0.440572 0.029 Uiso 1 1 calc R U
C4 C 0.3878(9) 0.1461(3) 0.5228(3) 0.0266(8) Uani 1 1 d . .
H4 H 0.332237 0.082628 0.542876 0.032 Uiso 1 1 calc R U

loop_
_atom_site_aniso_label
_atom_site_aniso_U_11
_atom_site_aniso_U_22
_atom_site_aniso_U_33
_atom_site_aniso_U_23
_atom_site_aniso_U_13
_atom_site_aniso_U_12
I1 0.0278(2) 0.0172(2) 0.0290(2) -0.00040(7) 0.01146(14) 0.00113(6)
N3 0.0229(14) 0.0180(13) 0.0289(14) -0.0008(11) 0.0066(12) 0.0008(11)
N2 0.0292(16) 0.0176(12) 0.0305(15) 0.0022(11) 0.0068(13) -0.0032(11)
N1 0.0275(16) 0.0187(13) 0.0311(15) 0.0015(11) 0.0071(12) -0.0007(11)
C8 0.0271(19) 0.0155(17) 0.0288(19) 0.0016(14) 0.0030(15) -0.0008(14)
C3 0.024(2) 0.020(2) 0.026(2) 0.0013(13) 0.0031(17) -0.0011(14)
C1 0.0190(16) 0.0192(13) 0.0283(17) -0.0015(13) 0.0070(13) 0.0000(12)
C6 0.030(2) 0.0245(16) 0.025(2) 0.0027(16) 0.0045(17) 0.0002(17)
C5 0.031(2) 0.0167(17) 0.036(2) -0.0052(16) 0.0038(16) 0.0038(16)
C7 0.0273(19) 0.0146(16) 0.0315(19) 0.0009(14) 0.0079(15) -0.0008(14)
C4 0.032(2) 0.0143(16) 0.034(2) 0.0008(15) 0.0051(16) -0.0035(14)

loop_
_atom_type_symbol
_atom_type_description
_atom_type_scat_dispersion_real
_atom_type_scat_dispersion_imag
_atom_type_scat_source
C C 0.0181 0.0091 'International Tables Vol C Tables 4.2.6.8 and 6.1.1.4'
H H 0.0000 0.0000 'International Tables Vol C Tables 4.2.6.8 and 6.1.1.4'
I I -0.3257 6.8362 'International Tables Vol C Tables 4.2.6.8 and 6.1.1.4'
N N 0.0311 0.0180 'International Tables Vol C Tables 4.2.6.8 and 6.1.1.4'

loop_
_geom_angle_atom_site_label_1
_geom_angle_atom_site_label_2
_geom_angle_atom_site_label_3
_geom_angle
C1 N3 C8 115.3(3)
N1 N2 C3 119.0(3)
N2 N1 C1 117.3(3)
N3 C8 C7 120.7(4)
N3 C8 C3 119.2(4)
C7 C8 C3 120.1(4)
N2 C3 C4 119.5(3)
N2 C3 C8 121.0(4)
C4 C3 C8 119.5(4)
N3 C1 N1 128.2(3)
N3 C1 I1 116.6(2)
N1 C1 I1 115.3(2)
C7 C6 C5 120.9(4)
C7 C6 H6 119.6
C5 C6 H6 119.6
C4 C5 C6 120.8(4)
C4 C5 H5 119.6
C6 C5 H5 119.6
C6 C7 C8 119.3(4)
C6 C7 H7 120.3
C8 C7 H7 120.3
C5 C4 C3 119.4(4)
C5 C4 H4 120.3
C3 C4 H4 120.3

loop_
_geom_bond_atom_site_label_1
_geom_bond_atom_site_label_2
_geom_bond_distance
I1 C1 2.105(3)
N3 C1 1.310(4)
N3 C8 1.357(5)
N2 N1 1.323(4)
N2 C3 1.365(5)
N1 C1 1.366(4)
C8 C7 1.406(6)
C8 C3 1.421(5)
C3 C4 1.416(5)
C6 C7 1.366(6)
C6 C5 1.426(6)
C6 H6 0.9300
C5 C4 1.363(6)
C5 H5 0.9300
C7 H7 0.9300
C4 H4 0.9300
